data_7018255
loop_
_publ_author_name
'Zhai, Quanguo'
'Lin, Qipu'
'Wu, Tao'
'Zheng, Shou-Tian'
'Bu, Xianhui'
'Feng, Pingyun'

_publ_section_title
;
 Induction of trimeric [Mg(3)(OH)(CO(2))(6)] in a porous framework by a
 desymmetrized tritopic ligand.
;
_journal_issue 10
_journal_name_full 'Dalton transactions (Cambridge, England : 2003)'
_journal_page_first 2866
_journal_page_last 2868
_journal_paper_doi 10.1039/c2dt12215d
_journal_volume 41
_journal_year 2012
_chemical_formula_moiety 'C57 H33 Mg3 N3 O13'
_chemical_formula_sum 'C57 H33 Mg3 N3 O13'
_chemical_formula_weight 1040.79
_chemical_name_systematic
;
?
;
_space_group_IT_number 167
_symmetry_cell_setting trigonal
_symmetry_space_group_name_Hall '-R 3 2"c'
_symmetry_space_group_name_H-M 'R -3 c :H'
_atom_sites_solution_hydrogens geom
_atom_sites_solution_primary direct
_atom_sites_solution_secondary difmap
_audit_creation_method SHELXL-97
_cell_angle_alpha 90.00
_cell_angle_beta 90.00
_cell_angle_gamma 120.00
_cell_formula_units_Z 6
_cell_length_a 19.4789(3)
_cell_length_b 19.4789(3)
_cell_length_c 45.5070(12)
_cell_measurement_temperature 296(2)
_cell_volume 14953.3(5)
_computing_structure_refinement 'SHELXL-97 (Sheldrick, 1997)'
_computing_structure_solution 'SHELXS-97 (Sheldrick, 1990)'
_diffrn_ambient_temperature 296(2)
_diffrn_measured_fraction_theta_full 0.998
_diffrn_measured_fraction_theta_max 0.998
_diffrn_radiation_monochromator graphite
_diffrn_radiation_source 'fine-focus sealed tube'
_diffrn_radiation_type MoK\a
_diffrn_radiation_wavelength 0.71073
_diffrn_reflns_av_R_equivalents 0.0450
_diffrn_reflns_av_sigmaI/netI 0.0445
_diffrn_reflns_limit_h_max 21
_diffrn_reflns_limit_h_min -14
_diffrn_reflns_limit_k_max 13
_diffrn_reflns_limit_k_min -23
_diffrn_reflns_limit_l_max 54
_diffrn_reflns_limit_l_min -54
_diffrn_reflns_number 16968
_diffrn_reflns_theta_full 25.02
_diffrn_reflns_theta_max 25.02
_diffrn_reflns_theta_min 1.50
_exptl_absorpt_coefficient_mu 0.066
_exptl_crystal_colour gray
_exptl_crystal_density_diffrn 0.693
_exptl_crystal_density_method 'not measured'
_exptl_crystal_description cubic
_exptl_crystal_F_000 3216
_exptl_crystal_size_max 0.4
_exptl_crystal_size_mid 0.4
_exptl_crystal_size_min 0.4
_refine_diff_density_max 1.027
_refine_diff_density_min -0.648
_refine_diff_density_rms 0.068
_refine_ls_extinction_method none
_refine_ls_goodness_of_fit_ref 1.123
_refine_ls_hydrogen_treatment constr
_refine_ls_matrix_type full
_refine_ls_number_parameters 117
_refine_ls_number_reflns 2948
_refine_ls_number_restraints 4
_refine_ls_restrained_S_all 1.131
_refine_ls_R_factor_all 0.0951
_refine_ls_R_factor_gt 0.0772
_refine_ls_shift/su_max 0.000
_refine_ls_shift/su_mean 0.000
_refine_ls_structure_factor_coef Fsqd
_refine_ls_weighting_details 'calc w=1/[\s^2^(Fo^2^)+(0.1595P)^2^+0.0000P] where P=(Fo^2^+2Fc^2^)/3'
_refine_ls_weighting_scheme calc
_refine_ls_wR_factor_gt 0.2337
_refine_ls_wR_factor_ref 0.2446
_reflns_number_gt 2108
_reflns_number_total 2948
_reflns_threshold_expression >2sigma(I)
_cod_data_source_file c2dt12215d.txt
_cod_data_source_block CPF-24
_cod_depositor_comments
;
The following automatic conversions were performed:

'_symmetry_cell_setting' value 'Trigonal' changed to 'trigonal'
according to /home/saulius/struct/CIF-dictionaries/cif_core.dic
dictionary named 'cif_core.dic' version 2.4.1 from 2010-06-29.

Automatic conversion script
Id: cif_fix_values 1715 2011-07-08 13:25:40Z adriana 
;
_cod_original_sg_symbol_H-M R-3c
_cod_database_code 7018255

loop_
_symmetry_equiv_pos_as_xyz
'x, y, z'
'-y, x-y, z'
'-x+y, -x, z'
'y, x, -z+1/2'
'x-y, -y, -z+1/2'
'-x, -x+y, -z+1/2'
'x+2/3, y+1/3, z+1/3'
'-y+2/3, x-y+1/3, z+1/3'
'-x+y+2/3, -x+1/3, z+1/3'
'y+2/3, x+1/3, -z+5/6'
'x-y+2/3, -y+1/3, -z+5/6'
'-x+2/3, -x+y+1/3, -z+5/6'
'x+1/3, y+2/3, z+2/3'
'-y+1/3, x-y+2/3, z+2/3'
'-x+y+1/3, -x+2/3, z+2/3'
'y+1/3, x+2/3, -z+7/6'
'x-y+1/3, -y+2/3, -z+7/6'
'-x+1/3, -x+y+2/3, -z+7/6'
'-x, -y, -z'
'y, -x+y, -z'
'x-y, x, -z'
'-y, -x, z-1/2'
'-x+y, y, z-1/2'
'x, x-y, z-1/2'
'-x+2/3, -y+1/3, -z+1/3'
'y+2/3, -x+y+1/3, -z+1/3'
'x-y+2/3, x+1/3, -z+1/3'
'-y+2/3, -x+1/3, z-1/6'
'-x+y+2/3, y+1/3, z-1/6'
'x+2/3, x-y+1/3, z-1/6'
'-x+1/3, -y+2/3, -z+2/3'
'y+1/3, -x+y+2/3, -z+2/3'
'x-y+1/3, x+2/3, -z+2/3'
'-y+1/3, -x+2/3, z+1/6'
'-x+y+1/3, y+2/3, z+1/6'
'x+1/3, x-y+2/3, z+1/6'

loop_
_atom_site_label
_atom_site_type_symbol
_atom_site_fract_x
_atom_site_fract_y
_atom_site_fract_z
_atom_site_U_iso_or_equiv
_atom_site_adp_type
_atom_site_occupancy
_atom_site_symmetry_multiplicity
_atom_site_calc_flag
_atom_site_refinement_flags
Mg1 Mg 0.6667 0.23161(6) 0.0833 0.0177(4) Uani 1 2 d S
O1 O 0.51946(11) 0.25847(11) 0.04771(4) 0.0304(6) Uani 1 1 d .
O2 O 0.57452(11) 0.18284(11) 0.05371(4) 0.0280(5) Uani 1 1 d .
N1 N 0.3333 -0.11677(15) -0.0833 0.0229(8) Uani 1 2 d S
C1 C 0.36607(18) -0.06516(17) -0.06194(6) 0.0322(7) Uani 1 1 d .
H1C H 0.3868 -0.0790 -0.0461 0.039 Uiso 1 1 calc R
C2 C 0.3719(2) 0.01028(18) -0.06144(6) 0.0469(10) Uani 1 1 d D
C3 C 0.3333 0.0263(2) -0.0833 0.0524(14) Uani 1 2 d S
H3A H 0.3333 0.0740 -0.0833 0.063 Uiso 1 2 calc SR
C4 C 0.53192(17) 0.20331(16) 0.04044(5) 0.0270(7) Uani 1 1 d .
C5 C 0.49434(18) 0.16064(16) 0.01237(6) 0.0414(9) Uani 1 1 d D
C6 C 0.5210(2) 0.11274(19) -0.00072(7) 0.0565(11) Uani 1 1 d D
H6A H 0.5656 0.1127 0.0065 0.068 Uiso 1 1 calc R
C7 C 0.4798(2) 0.06541(19) -0.02465(7) 0.0689(13) Uani 1 1 d D
H7A H 0.4981 0.0344 -0.0334 0.083 Uiso 1 1 calc R
C8 C 0.41170(18) 0.06298(15) -0.03594(6) 0.0498(10) Uani 1 1 d D
C9 C 0.3874(2) 0.1090(2) -0.02354(7) 0.0852(17) Uani 1 1 d D
H9A H 0.3428 0.1089 -0.0309 0.102 Uiso 1 1 calc R
C10 C 0.4282(2) 0.1580(2) 0.00068(7) 0.0682(14) Uani 1 1 d D
H10A H 0.4096 0.1894 0.0089 0.082 Uiso 1 1 calc R
O3 O 0.6667 0.3333 0.0833 0.0063(8) Uani 1 6 d S

loop_
_atom_site_aniso_label
_atom_site_aniso_U_11
_atom_site_aniso_U_22
_atom_site_aniso_U_33
_atom_site_aniso_U_23
_atom_site_aniso_U_13
_atom_site_aniso_U_12
Mg1 0.0203(7) 0.0201(6) 0.0129(6) -0.0017(2) -0.0034(4) 0.0102(4)
O1 0.0393(13) 0.0313(12) 0.0266(10) -0.0099(8) -0.0119(8) 0.0221(10)
O2 0.0339(12) 0.0283(11) 0.0271(10) -0.0128(8) -0.0147(8) 0.0195(10)
N1 0.0252(18) 0.0209(13) 0.0239(15) -0.0036(6) -0.0072(13) 0.0126(9)
C1 0.048(2) 0.0343(18) 0.0256(13) -0.0071(12) -0.0143(12) 0.0294(16)
C2 0.070(3) 0.046(2) 0.0444(18) -0.0240(15) -0.0345(18) 0.043(2)
C3 0.073(4) 0.0378(19) 0.058(3) -0.0228(14) -0.046(3) 0.0364(19)
C4 0.0329(17) 0.0263(16) 0.0245(13) -0.0034(12) -0.0118(12) 0.0170(14)
C5 0.065(2) 0.0392(19) 0.0388(17) -0.0218(14) -0.0311(16) 0.0399(19)
C6 0.070(3) 0.063(3) 0.053(2) -0.0194(18) -0.0264(19) 0.045(2)
C7 0.113(4) 0.069(3) 0.052(2) -0.0287(19) -0.042(2) 0.066(3)
C8 0.077(3) 0.0364(19) 0.056(2) -0.0301(16) -0.0458(19) 0.0437(19)
C9 0.120(4) 0.102(4) 0.081(3) -0.059(3) -0.078(3) 0.091(3)
C10 0.095(3) 0.077(3) 0.074(2) -0.055(2) -0.064(2) 0.074(3)
O3 0.0056(12) 0.0056(12) 0.0077(16) 0.000 0.000 0.0028(6)

loop_
_atom_type_symbol
_atom_type_description
_atom_type_scat_dispersion_real
_atom_type_scat_dispersion_imag
_atom_type_scat_source
C C 0.0033 0.0016 'International Tables Vol C Tables 4.2.6.8 and 6.1.1.4'
H H 0.0000 0.0000 'International Tables Vol C Tables 4.2.6.8 and 6.1.1.4'
N N 0.0061 0.0033 'International Tables Vol C Tables 4.2.6.8 and 6.1.1.4'
O O 0.0106 0.0060 'International Tables Vol C Tables 4.2.6.8 and 6.1.1.4'
Mg Mg 0.0486 0.0363 'International Tables Vol C Tables 4.2.6.8 and 6.1.1.4'

loop_
_geom_angle_atom_site_label_1
_geom_angle_atom_site_label_2
_geom_angle_atom_site_label_3
_geom_angle
_geom_angle_site_symmetry_1
_geom_angle_site_symmetry_3
O3 Mg1 O2 91.46(6) . .
O3 Mg1 O2 91.47(6) . 18_654
O2 Mg1 O2 177.07(12) . 18_654
O3 Mg1 O1 94.37(6) . 2_655
O2 Mg1 O1 86.89(7) . 2_655
O2 Mg1 O1 92.89(7) 18_654 2_655
O3 Mg1 O1 94.37(6) . 16_544
O2 Mg1 O1 92.89(7) . 16_544
O2 Mg1 O1 86.89(7) 18_654 16_544
O1 Mg1 O1 171.26(12) 2_655 16_544
O3 Mg1 N1 180.0 . 19_655
O2 Mg1 N1 88.54(6) . 19_655
O2 Mg1 N1 88.53(6) 18_654 19_655
O1 Mg1 N1 85.63(6) 2_655 19_655
O1 Mg1 N1 85.63(6) 16_544 19_655
O3 Mg1 Mg1 30.0 . 2_655
O2 Mg1 Mg1 113.56(6) . 2_655
O2 Mg1 Mg1 69.18(6) 18_654 2_655
O1 Mg1 Mg1 76.09(6) 2_655 2_655
O1 Mg1 Mg1 111.86(6) 16_544 2_655
N1 Mg1 Mg1 150.000(1) 19_655 2_655
O3 Mg1 Mg1 30.0 . 3_665
O2 Mg1 Mg1 69.18(6) . 3_665
O2 Mg1 Mg1 113.56(6) 18_654 3_665
O1 Mg1 Mg1 111.86(6) 2_655 3_665
O1 Mg1 Mg1 76.09(6) 16_544 3_665
N1 Mg1 Mg1 150.0 19_655 3_665
Mg1 Mg1 Mg1 60.0 2_655 3_665
C4 O1 Mg1 127.78(16) . 3_665
C4 O2 Mg1 137.61(17) . .
C1 N1 C1 116.9(3) . 12_554
C1 N1 Mg1 121.52(16) . 19_655
C1 N1 Mg1 121.53(16) 12_554 19_655
N1 C1 C2 124.2(3) . .
C3 C2 C1 117.0(3) . .
C3 C2 C8 124.4(3) . .
C1 C2 C8 118.2(2) . .
C2 C3 C2 120.0(4) . 12_554
O2 C4 O1 126.2(2) . .
O2 C4 C5 117.1(2) . .
O1 C4 C5 116.6(2) . .
C10 C5 C6 117.5(3) . .
C10 C5 C4 122.7(3) . .
C6 C5 C4 119.3(3) . .
C7 C6 C5 119.3(3) . .
C6 C7 C8 122.1(4) . .
C9 C8 C7 118.1(3) . .
C9 C8 C2 124.0(3) . .
C7 C8 C2 117.9(3) . .
C8 C9 C10 121.1(3) . .
C5 C10 C9 121.9(3) . .
Mg1 O3 Mg1 120.0 . 2_655
Mg1 O3 Mg1 120.0 . 3_665
Mg1 O3 Mg1 120.0 2_655 3_665

loop_
_geom_bond_atom_site_label_1
_geom_bond_atom_site_label_2
_geom_bond_distance
_geom_bond_site_symmetry_2
Mg1 O3 1.9814(11) .
Mg1 O2 2.0582(17) .
Mg1 O2 2.0581(17) 18_654
Mg1 O1 2.0610(17) 2_655
Mg1 O1 2.0609(17) 16_544
Mg1 N1 2.237(3) 19_655
Mg1 Mg1 3.432(2) 2_655
Mg1 Mg1 3.432(2) 3_665
O1 C4 1.258(3) .
O1 Mg1 2.0610(17) 3_665
O2 C4 1.242(3) .
N1 C1 1.313(3) .
N1 C1 1.313(3) 12_554
N1 Mg1 2.237(3) 19_655
C1 C2 1.416(4) .
C2 C3 1.374(4) .
C2 C8 1.485(4) .
C3 C2 1.374(4) 12_554
C4 C5 1.500(4) .
C5 C10 1.371(4) .
C5 C6 1.406(5) .
C6 C7 1.393(5) .
C7 C8 1.401(5) .
C8 C9 1.331(5) .
C9 C10 1.414(4) .
O3 Mg1 1.9814(12) 2_655
O3 Mg1 1.9814(12) 3_665
